data_4114811
loop_
_publ_author_name
'Virginia Montiel-Palma'
'Mar\'ia Lumbierres'
'Bruno Donnadieu'
'Sylviane Sabo-Etienne'
'Bruno Chaudret'

_publ_contact_author 'Dr Sylviane Sabo-Etienne'
_publ_contact_author_address
;
Laboratoire de Chimie de Coordination
UPR-CNRS 8241
205, route de Narbonne
31077 Toulouse cedex, France    
;
_publ_contact_author_email sabo@lcc-toulouse.fr
_publ_section_title
;
 \s-Borane and Dihydroborate Complexes of Ruthenium
;
_journal_name_full 'Journal of the American Chemical Society'
_journal_page_first 5624
_journal_page_last 5625
_journal_paper_doi 10.1021/ja017429q
_journal_volume 124
_journal_year 2002
_chemical_formula_sum 'C16 H24 B2 O5'
_chemical_formula_weight 317.97
_chemical_name_systematic
;
 ?
;
_space_group_IT_number 14
_symmetry_cell_setting monoclinic
_symmetry_space_group_name_Hall '-P 2yn'
_symmetry_space_group_name_H-M 'P 1 21/n 1'
_atom_sites_solution_hydrogens geom
_atom_sites_solution_primary direct
_atom_sites_solution_secondary difmap
_audit_creation_method SHELXL-97
_cell_angle_alpha 90.00
_cell_angle_beta 94.60(3)
_cell_angle_gamma 90.00
_cell_formula_units_Z 4
_cell_length_a 6.430(9)
_cell_length_b 20.827(4)
_cell_length_c 11.580(2)
_cell_measurement_reflns_used 5000
_cell_measurement_temperature 180(2)
_cell_measurement_theta_max 25.8
_cell_measurement_theta_min 2.1
_cell_volume 1546(2)
_computing_cell_refinement 'Stoe IPDS software (Stoe, 1996)'
_computing_data_collection 'Stoe IPDS software (Stoe, 1996)'
_computing_data_reduction 'XRED (Stoe, 1.08, 1996)'
_computing_molecular_graphics 'ORTEP3 for Windows (Farrugia, 1997)'
_computing_publication_material 'SHELXL-97 (Sheldrick, 1997)'
_computing_structure_refinement 'SHELXL-97 (Sheldrick, 1997)'
_computing_structure_solution 'SIR92 (Giacovazzo et al, 1992)'
_diffrn_ambient_temperature 180(2)
_diffrn_measured_fraction_theta_full 0.986
_diffrn_measured_fraction_theta_max 0.986
_diffrn_measurement_device 'Stoe IPDS'
_diffrn_measurement_method \f
_diffrn_radiation_monochromator graphite
_diffrn_radiation_source 'fine-focus sealed tube'
_diffrn_radiation_type MoK\a
_diffrn_radiation_wavelength 0.71073
_diffrn_reflns_av_R_equivalents 0.0795
_diffrn_reflns_av_sigmaI/netI 0.0525
_diffrn_reflns_limit_h_max 7
_diffrn_reflns_limit_h_min -6
_diffrn_reflns_limit_k_max 23
_diffrn_reflns_limit_k_min -23
_diffrn_reflns_limit_l_max 12
_diffrn_reflns_limit_l_min -12
_diffrn_reflns_number 8905
_diffrn_reflns_theta_full 23.26
_diffrn_reflns_theta_max 23.26
_diffrn_reflns_theta_min 3.42
_diffrn_standards_decay_% <0.1
_diffrn_standards_interval_time 'every frame'
_diffrn_standards_number 200
_exptl_absorpt_coefficient_mu 0.097
_exptl_absorpt_correction_T_max 0.711
_exptl_absorpt_correction_T_min 0.255
_exptl_absorpt_correction_type Semi-empirical
_exptl_absorpt_process_details DIFABS
_exptl_crystal_colour 'pale yellow'
_exptl_crystal_density_diffrn 1.366
_exptl_crystal_description parallelepiped
_exptl_crystal_F_000 680
_exptl_crystal_size_max 0.40
_exptl_crystal_size_mid 0.35
_exptl_crystal_size_min 0.20
_refine_diff_density_max 0.260
_refine_diff_density_min -0.234
_refine_diff_density_rms 0.050
_refine_ls_extinction_method none
_refine_ls_goodness_of_fit_ref 1.067
_refine_ls_hydrogen_treatment mixed
_refine_ls_matrix_type full
_refine_ls_number_parameters 217
_refine_ls_number_reflns 2186
_refine_ls_number_restraints 46
_refine_ls_restrained_S_all 1.057
_refine_ls_R_factor_all 0.0934
_refine_ls_R_factor_gt 0.0688
_refine_ls_shift/su_max 0.000
_refine_ls_shift/su_mean 0.000
_refine_ls_structure_factor_coef Fsqd
_refine_ls_weighting_details 'calc w=1/[\s^2^(Fo^2^)+(0.1454P)^2^+0.0273P] where P=(Fo^2^+2Fc^2^)/3'
_refine_ls_weighting_scheme calc
_refine_ls_wR_factor_gt 0.1916
_refine_ls_wR_factor_ref 0.2136
_reflns_number_gt 1497
_reflns_number_total 2186
_reflns_threshold_expression >2sigma(I)
_cod_data_source_file ja017429q_s2_2.cif
_cod_data_source_block (3)
_cod_original_cell_volume 1545.8(5)
_cod_original_sg_symbol_H-M 'P 21/n'
_cod_database_code 4114811

loop_
_symmetry_equiv_pos_as_xyz
'x, y, z'
'-x+1/2, y+1/2, -z+1/2'
'-x, -y, -z'
'x-1/2, -y-1/2, z-1/2'

loop_
_atom_site_label
_atom_site_type_symbol
_atom_site_fract_x
_atom_site_fract_y
_atom_site_fract_z
_atom_site_U_iso_or_equiv
_atom_site_adp_type
_atom_site_occupancy
_atom_site_symmetry_multiplicity
_atom_site_calc_flag
_atom_site_refinement_flags
_atom_site_disorder_assembly
_atom_site_disorder_group
O1A O 0.6778(3) 0.14294(10) 0.26535(17) 0.0516(6) Uani 1 1 d . A .
B1 B 0.5419(5) 0.09290(17) 0.2624(3) 0.0446(8) Uani 1 1 d . . .
O1 O 0.4784(4) 0.06137(10) 0.35607(17) 0.0560(7) Uani 1 1 d . . .
O2 O 0.4569(3) 0.07022(10) 0.15900(17) 0.0529(6) Uani 1 1 d . . .
C1 C 0.3605(6) 0.00520(15) 0.3111(3) 0.0575(9) Uani 1 1 d . . .
C2 C 0.2901(5) 0.02624(15) 0.1855(3) 0.0530(8) Uani 1 1 d . . .
C3 C 0.5141(7) -0.05096(18) 0.3158(4) 0.0817(13) Uani 1 1 d . . .
H3A H 0.6156 -0.0444 0.2582 0.123 Uiso 1 1 calc R . .
H3B H 0.4378 -0.0911 0.2991 0.123 Uiso 1 1 calc R . .
H3C H 0.5872 -0.0534 0.3933 0.123 Uiso 1 1 calc R . .
C4 C 0.1866(7) -0.0075(2) 0.3883(3) 0.0817(13) Uani 1 1 d . . .
H4A H 0.2456 -0.0237 0.4634 0.123 Uiso 1 1 calc R . .
H4B H 0.0909 -0.0396 0.3518 0.123 Uiso 1 1 calc R . .
H4C H 0.1105 0.0324 0.3998 0.123 Uiso 1 1 calc R . .
C5 C 0.0900(6) 0.06478(18) 0.1800(3) 0.0668(10) Uani 1 1 d . . .
H5A H 0.1042 0.0998 0.2366 0.100 Uiso 1 1 calc R . .
H5B H -0.0257 0.0368 0.1978 0.100 Uiso 1 1 calc R . .
H5C H 0.0620 0.0827 0.1020 0.100 Uiso 1 1 calc R . .
C6 C 0.2760(6) -0.02666(17) 0.0962(3) 0.0636(10) Uani 1 1 d . . .
H6A H 0.4110 -0.0485 0.0964 0.095 Uiso 1 1 calc R . .
H6B H 0.2391 -0.0083 0.0194 0.095 Uiso 1 1 calc R . .
H6C H 0.1688 -0.0576 0.1149 0.095 Uiso 1 1 calc R . .
B2 B 0.7703(6) 0.17853(16) 0.3539(3) 0.0477(9) Uani 1 1 d . . .
O3A O 0.7439(12) 0.1702(3) 0.4677(6) 0.0699(19) Uani 0.56 1 d PU A 1
O4A O 0.8981(9) 0.2265(3) 0.3305(4) 0.0539(13) Uani 0.56 1 d PU A 1
C7A C 0.8906(16) 0.2136(4) 0.5309(6) 0.068(2) Uani 0.56 1 d PU A 1
C8A C 0.9407(13) 0.2632(4) 0.4352(6) 0.0600(16) Uani 0.56 1 d PU A 1
O3B O 0.6757(13) 0.1992(4) 0.4425(8) 0.070(2) Uani 0.44 1 d PU A 2
O4B O 0.9760(10) 0.1989(3) 0.3541(6) 0.0550(16) Uani 0.44 1 d PU A 2
C7B C 0.8162(17) 0.2474(6) 0.5022(10) 0.070(3) Uani 0.44 1 d PU A 2
C8B C 1.0291(13) 0.2289(4) 0.4666(7) 0.0467(17) Uani 0.44 1 d PU A 2
C9 C 1.1621(6) 0.2877(2) 0.4465(4) 0.0780(12) Uani 1 1 d . . .
H9A H 1.2568 0.2534 0.4260 0.117 Uiso 1 1 calc R A 1
H9B H 1.1986 0.3013 0.5266 0.117 Uiso 1 1 calc R A 1
H9C H 1.1747 0.3243 0.3944 0.117 Uiso 1 1 calc R A 1
C10 C 1.1096(11) 0.1749(2) 0.5540(6) 0.141(3) Uani 1 1 d . . .
H10A H 1.0966 0.1325 0.5174 0.212 Uiso 1 1 calc R A 1
H10B H 1.1429 0.1698 0.6376 0.212 Uiso 1 1 calc R A 1
H10C H 1.2213 0.1990 0.5208 0.212 Uiso 1 1 calc R A 1
C11 C 0.7822(10) 0.2443(3) 0.6297(4) 0.129(3) Uani 1 1 d . . .
H11A H 0.6624 0.2180 0.6471 0.193 Uiso 1 1 calc R A 1
H11B H 0.7342 0.2875 0.6067 0.193 Uiso 1 1 calc R A 1
H11C H 0.8805 0.2472 0.6987 0.193 Uiso 1 1 calc R A 1
C12 C 0.7677(9) 0.3177(2) 0.4327(6) 0.1124(19) Uani 1 1 d . . .
H12A H 0.6320 0.2995 0.4053 0.169 Uiso 1 1 calc R A 1
H12B H 0.8040 0.3521 0.3803 0.169 Uiso 1 1 calc R A 1
H12C H 0.7602 0.3350 0.5109 0.169 Uiso 1 1 calc R A 1

loop_
_atom_site_aniso_label
_atom_site_aniso_U_11
_atom_site_aniso_U_22
_atom_site_aniso_U_33
_atom_site_aniso_U_23
_atom_site_aniso_U_13
_atom_site_aniso_U_12
O1A 0.0494(14) 0.0534(12) 0.0519(12) -0.0040(9) 0.0042(10) -0.0090(10)
B1 0.040(2) 0.0471(18) 0.0470(18) -0.0048(15) 0.0025(14) 0.0050(16)
O1 0.0654(15) 0.0555(13) 0.0459(12) -0.0047(9) -0.0020(10) -0.0158(11)
O2 0.0537(14) 0.0591(13) 0.0458(12) -0.0046(9) 0.0046(9) -0.0097(10)
C1 0.066(2) 0.0535(18) 0.0524(18) -0.0052(14) -0.0013(15) -0.0159(16)
C2 0.051(2) 0.0559(18) 0.0523(17) -0.0045(14) 0.0055(14) -0.0098(15)
C3 0.089(3) 0.051(2) 0.101(3) 0.0035(19) -0.024(2) -0.002(2)
C4 0.089(3) 0.097(3) 0.059(2) 0.004(2) 0.0091(19) -0.037(2)
C5 0.051(2) 0.070(2) 0.078(2) -0.0048(18) -0.0023(17) 0.0016(17)
C6 0.069(2) 0.065(2) 0.057(2) -0.0142(16) 0.0025(16) -0.0118(17)
B2 0.043(2) 0.0462(18) 0.054(2) -0.0001(15) 0.0060(16) -0.0027(16)
O3A 0.088(5) 0.071(4) 0.051(3) -0.002(3) 0.005(3) -0.044(3)
O4A 0.054(3) 0.058(3) 0.050(3) -0.007(2) 0.009(2) -0.017(2)
C7A 0.087(6) 0.068(5) 0.049(4) 0.004(4) -0.001(4) -0.040(4)
C8A 0.068(5) 0.060(4) 0.053(4) -0.005(3) 0.013(4) -0.019(4)
O3B 0.052(4) 0.087(6) 0.074(6) -0.034(4) 0.024(4) -0.023(4)
O4B 0.045(4) 0.067(4) 0.053(3) -0.010(3) 0.005(3) -0.007(3)
C7B 0.069(6) 0.069(6) 0.073(6) -0.032(5) 0.017(5) -0.025(5)
C8B 0.045(4) 0.048(4) 0.045(4) -0.002(3) -0.005(3) -0.004(4)
C9 0.075(3) 0.080(3) 0.081(3) -0.012(2) 0.015(2) -0.034(2)
C10 0.179(6) 0.081(3) 0.145(5) 0.019(3) -0.099(5) -0.013(4)
C11 0.163(6) 0.150(5) 0.081(3) -0.056(3) 0.057(3) -0.095(4)
C12 0.109(4) 0.069(3) 0.153(5) -0.035(3) -0.028(3) 0.017(3)

loop_
_atom_type_symbol
_atom_type_description
_atom_type_scat_dispersion_real
_atom_type_scat_dispersion_imag
_atom_type_scat_source
C C 0.0033 0.0016 'International Tables Vol C Tables 4.2.6.8 and 6.1.1.4'
H H 0.0000 0.0000 'International Tables Vol C Tables 4.2.6.8 and 6.1.1.4'
B B 0.0013 0.0007 'International Tables Vol C Tables 4.2.6.8 and 6.1.1.4'
O O 0.0106 0.0060 'International Tables Vol C Tables 4.2.6.8 and 6.1.1.4'

loop_
_geom_angle_atom_site_label_1
_geom_angle_atom_site_label_2
_geom_angle_atom_site_label_3
_geom_angle
B1 O1A B2 132.6(3)
O1A B1 O1 125.7(3)
O1A B1 O2 120.1(3)
O1 B1 O2 114.2(3)
B1 O1 C1 106.4(2)
B1 O2 C2 106.4(2)
O1 C1 C4 108.4(3)
O1 C1 C3 106.5(3)
C4 C1 C3 110.6(3)
O1 C1 C2 102.2(2)
C4 C1 C2 115.5(3)
C3 C1 C2 112.9(3)
O2 C2 C6 108.5(3)
O2 C2 C5 107.1(3)
C6 C2 C5 110.7(3)
O2 C2 C1 102.1(2)
C6 C2 C1 115.7(3)
C5 C2 C1 111.9(3)
O3B B2 O4A 104.2(5)
O3B B2 O3A 34.5(4)
O4A B2 O3A 114.9(4)
O3B B2 O1A 124.6(5)
O4A B2 O1A 119.5(3)
O3A B2 O1A 125.6(4)
O3B B2 O4B 113.6(5)
O4A B2 O4B 33.9(3)
O3A B2 O4B 103.4(5)
O1A B2 O4B 121.7(4)
B2 O3A C7A 106.4(5)
B2 O4A C8A 107.7(4)
O3A C7A C11 108.7(7)
O3A C7A C8A 102.4(5)
C11 C7A C8A 112.7(7)
O3A C7A C10 106.9(7)
C11 C7A C10 121.7(6)
C8A C7A C10 102.6(7)
O4A C8A C9 111.5(5)
O4A C8A C7A 102.2(5)
C9 C8A C7A 114.0(7)
O4A C8A C12 106.2(6)
C9 C8A C12 114.5(5)
C7A C8A C12 107.5(7)
B2 O3B C7B 106.5(7)
B2 O4B C8B 106.6(5)
O3B C7B C8B 103.4(7)
O3B C7B C11 107.2(8)
C8B C7B C11 117.5(10)
O3B C7B C12 106.4(9)
C8B C7B C12 103.2(9)
C11 C7B C12 117.8(7)
O4B C8B C7B 101.6(6)
O4B C8B C9 107.5(6)
C7B C8B C9 111.6(8)
O4B C8B C10 108.1(6)
C7B C8B C10 105.4(9)
C9 C8B C10 120.9(6)
C8A C9 C8B 37.2(3)
C8B C10 C7A 45.9(4)
C7B C11 C7A 34.4(4)
C8A C12 C7B 43.0(4)

loop_
_geom_bond_atom_site_label_1
_geom_bond_atom_site_label_2
_geom_bond_distance
O1A B1 1.359(4)
O1A B2 1.363(4)
B1 O1 1.359(4)
B1 O2 1.360(4)
O1 C1 1.467(4)
O2 C2 1.462(4)
C1 C4 1.510(5)
C1 C3 1.529(5)
C1 C2 1.551(5)
C2 C6 1.509(5)
C2 C5 1.513(5)
B2 O3B 1.307(9)
B2 O4A 1.336(6)
B2 O3A 1.352(7)
B2 O4B 1.390(8)
O3A C7A 1.461(10)
O4A C8A 1.440(8)
C7A C11 1.526(11)
C7A C8A 1.567(10)
C7A C10 1.626(13)
C8A C9 1.508(8)
C8A C12 1.587(10)
O3B C7B 1.483(13)
O4B C8B 1.460(10)
C7B C8B 1.511(14)
C7B C11 1.511(13)
C7B C12 1.688(15)
C8B C9 1.522(9)
C8B C10 1.572(11)
